data_4315881
loop_
_publ_author_name
'Yan Zhang'
'Xiu-Teng Wang'
'Xiao-Man Zhang'
'Tian-Fu Liu'
'Wen-Guo Xu'
'Song Gao'

_publ_section_title
;
 Synthesis, Structures, and Magnetism of Three 1D MnIII Chains with
 Oxazoline-Based Ligands
;
_journal_name_full 'Inorganic Chemistry'
_journal_page_first 5868
_journal_page_last 5875
_journal_paper_doi 10.1021/ic100006a
_journal_volume 49
_journal_year 2010
_chemical_formula_moiety 'C22 H24 Mn N5 O4'
_chemical_formula_sum 'C22 H24 Mn N5 O4'
_chemical_formula_weight 477.40
_chemical_name_systematic
; 
 ? 
;
_space_group_IT_number 2
_symmetry_cell_setting triclinic
_symmetry_Int_Tables_number 2
_symmetry_space_group_name_Hall '-P 1'
_symmetry_space_group_name_H-M 'P -1'
_atom_sites_solution_hydrogens geom
_atom_sites_solution_primary direct
_atom_sites_solution_secondary difmap
_audit_creation_method SHELXL-97
_cell_angle_alpha 96.949(9)
_cell_angle_beta 103.657(9)
_cell_angle_gamma 99.462(9)
_cell_formula_units_Z 2
_cell_length_a 10.050(5)
_cell_length_b 10.525(6)
_cell_length_c 11.158(6)
_cell_measurement_reflns_used 3114
_cell_measurement_temperature 295(2)
_cell_measurement_theta_max 27.109
_cell_measurement_theta_min 2.458
_cell_volume 1115.4(10)
_computing_cell_refinement 'SAINT (Bruker, 2003)'
_computing_data_collection 'SMART (Bruker, 2003)'
_computing_data_reduction SAINT
_computing_molecular_graphics 'SHELXTL (Bruker, 1999)'
_computing_publication_material SHELXTL
_computing_structure_refinement 'SHELXL-97 (Sheldrick, 1997)'
_computing_structure_solution 'SHELXS-97 (Sheldrick, 1997)'
_diffrn_ambient_temperature 295(2)
_diffrn_measured_fraction_theta_full 0.662
_diffrn_measured_fraction_theta_max 0.662
_diffrn_measurement_device_type 'CCD area detector'
_diffrn_measurement_method '\f and \w scans'
_diffrn_radiation_monochromator graphite
_diffrn_radiation_source 'fine-focus sealed tube'
_diffrn_radiation_type MoK\a
_diffrn_radiation_wavelength 0.71073
_diffrn_reflns_av_R_equivalents 0.0701
_diffrn_reflns_av_sigmaI/netI 0.1617
_diffrn_reflns_limit_h_max 12
_diffrn_reflns_limit_h_min -13
_diffrn_reflns_limit_k_max 14
_diffrn_reflns_limit_k_min -13
_diffrn_reflns_limit_l_max 14
_diffrn_reflns_limit_l_min -14
_diffrn_reflns_number 6351
_diffrn_reflns_theta_full 28.66
_diffrn_reflns_theta_max 28.66
_diffrn_reflns_theta_min 1.90
_exptl_absorpt_coefficient_mu 0.630
_exptl_absorpt_correction_T_max 0.9339
_exptl_absorpt_correction_T_min 0.8432
_exptl_absorpt_correction_type multi-scan
_exptl_absorpt_process_details 'SADABS (Sheldrick, 1996)'
_exptl_crystal_colour brown
_exptl_crystal_density_diffrn 1.422
_exptl_crystal_density_method 'not measured'
_exptl_crystal_description prism
_exptl_crystal_F_000 496
_exptl_crystal_size_max 0.28
_exptl_crystal_size_mid 0.14
_exptl_crystal_size_min 0.11
_refine_diff_density_max 0.566
_refine_diff_density_min -0.618
_refine_diff_density_rms 0.084
_refine_ls_extinction_method none
_refine_ls_goodness_of_fit_ref 0.835
_refine_ls_hydrogen_treatment constr
_refine_ls_matrix_type full
_refine_ls_number_parameters 294
_refine_ls_number_reflns 3795
_refine_ls_number_restraints 0
_refine_ls_restrained_S_all 0.835
_refine_ls_R_factor_all 0.1021
_refine_ls_R_factor_gt 0.0775
_refine_ls_shift/su_max 0.000
_refine_ls_shift/su_mean 0.000
_refine_ls_structure_factor_coef Fsqd
_refine_ls_weighting_details 'calc w=1/[\s^2^(Fo^2^)+(0.0457P)^2^+0.0000P] where P=(Fo^2^+2Fc^2^)/3'
_refine_ls_weighting_scheme calc
_refine_ls_wR_factor_gt 0.1645
_refine_ls_wR_factor_ref 0.1735
_reflns_number_gt 2232
_reflns_number_total 3795
_reflns_threshold_expression >2\s(I)
_cod_data_source_file ic100006a_si_002_2.cif
_cod_data_source_block MnEtphox2N3
_cod_depositor_comments
;
The following automatic conversions were performed:

'_symmetry_cell_setting' value 'Triclinic' changed to 'triclinic'
according to the built-in table from CIF Core dictionary named
'cif_core.dic' version 2.4.1 from 2010-06-29.

Automatic conversion script
Id: cif_fix_values 1646 2011-03-28 12:23:43Z adriana 
;
_cod_database_code 4315881

loop_
_symmetry_equiv_pos_as_xyz
'x, y, z'
'-x, -y, -z'

loop_
_atom_site_label
_atom_site_type_symbol
_atom_site_fract_x
_atom_site_fract_y
_atom_site_fract_z
_atom_site_U_iso_or_equiv
_atom_site_adp_type
_atom_site_occupancy
_atom_site_symmetry_multiplicity
_atom_site_calc_flag
_atom_site_refinement_flags
_atom_site_disorder_assembly
_atom_site_disorder_group
Mn1 Mn 0.5000 0.0000 0.5000 0.0271(2) Uani 1 2 d S . .
Mn2 Mn 0.5000 0.0000 0.0000 0.0282(2) Uani 1 2 d S . .
N2 N 0.4951(3) 0.1683(3) 0.1028(3) 0.0311(7) Uani 1 1 d . . .
O3 O 0.3289(3) 0.0053(3) -0.1079(3) 0.0384(7) Uani 1 1 d . . .
N1 N 0.4420(3) 0.1499(4) 0.5902(3) 0.0320(7) Uani 1 1 d . . .
N3 N 0.3637(4) 0.0184(4) 0.3108(3) 0.0409(9) Uani 1 1 d . . .
N4 N 0.3714(3) -0.0439(4) 0.2174(3) 0.0328(8) Uani 1 1 d . . .
N5 N 0.3807(4) -0.1054(4) 0.1256(4) 0.0435(9) Uani 1 1 d . . .
O2 O 0.4734(3) 0.3414(3) 0.7145(3) 0.0419(8) Uani 1 1 d . . .
O4 O 0.3974(4) 0.3174(4) 0.1898(3) 0.0478(8) Uani 1 1 d . . .
C19 C 0.5347(5) 0.3331(5) 0.2766(5) 0.0459(11) Uani 1 1 d . . .
H19A H 0.5268 0.3037 0.3542 0.055 Uiso 1 1 calc R . .
H19B H 0.5832 0.4237 0.2951 0.055 Uiso 1 1 calc R . .
C20 C 0.6114(5) 0.2470(5) 0.2070(4) 0.0395(10) Uani 1 1 d . . .
H20 H 0.6521 0.1893 0.2615 0.047 Uiso 1 1 calc R . .
C9 C 0.3079(4) 0.1439(5) 0.6274(4) 0.0364(9) Uani 1 1 d . . .
H9 H 0.2913 0.0672 0.6677 0.044 Uiso 1 1 calc R . .
C13 C 0.0957(4) 0.0279(6) -0.1728(5) 0.0509(13) Uani 1 1 d . . .
H13 H 0.0794 -0.0414 -0.2381 0.061 Uiso 1 1 calc R . .
C18 C 0.3856(5) 0.2158(4) 0.1010(4) 0.0350(9) Uani 1 1 d . . .
C12 C 0.2289(4) 0.0674(5) -0.0871(4) 0.0363(10) Uani 1 1 d . . .
C16 C 0.1368(6) 0.2304(7) 0.0242(6) 0.0633(16) Uani 1 1 d . . .
H16 H 0.1500 0.2981 0.0903 0.076 Uiso 1 1 calc R . .
C17 C 0.2487(5) 0.1689(5) 0.0121(4) 0.0394(10) Uani 1 1 d . . .
C8 C 0.3420(5) 0.2666(5) 0.7242(5) 0.0501(13) Uani 1 1 d . . .
H8A H 0.2686 0.3165 0.7075 0.060 Uiso 1 1 calc R . .
H8B H 0.3517 0.2447 0.8074 0.060 Uiso 1 1 calc R . .
C7 C 0.5244(4) 0.2602(4) 0.6434(4) 0.0308(9) Uani 1 1 d . . .
C1 C 0.7197(4) 0.2290(4) 0.5492(4) 0.0339(9) Uani 1 1 d . . .
C6 C 0.6644(4) 0.3038(4) 0.6328(4) 0.0361(9) Uani 1 1 d . . .
C2 C 0.8545(5) 0.2793(5) 0.5409(5) 0.0473(12) Uani 1 1 d . . .
H2 H 0.8919 0.2342 0.4842 0.057 Uiso 1 1 calc R . .
C5 C 0.7472(5) 0.4204(5) 0.7070(5) 0.0493(12) Uani 1 1 d . . .
H5 H 0.7108 0.4680 0.7627 0.059 Uiso 1 1 calc R . .
C10 C 0.1840(5) 0.1348(6) 0.5116(5) 0.0500(12) Uani 1 1 d . . .
H10A H 0.1747 0.0542 0.4552 0.060 Uiso 1 1 calc R . .
H10B H 0.0987 0.1305 0.5386 0.060 Uiso 1 1 calc R . .
C11 C 0.1990(6) 0.2473(7) 0.4411(6) 0.0694(18) Uani 1 1 d . . .
H11A H 0.2847 0.2543 0.4163 0.104 Uiso 1 1 calc R . .
H11B H 0.2000 0.3267 0.4938 0.104 Uiso 1 1 calc R . .
H11C H 0.1217 0.2325 0.3681 0.104 Uiso 1 1 calc R . .
C4 C 0.8802(6) 0.4657(6) 0.6992(6) 0.0655(16) Uani 1 1 d . . .
H4 H 0.9341 0.5426 0.7494 0.079 Uiso 1 1 calc R . .
C3 C 0.9328(5) 0.3939(6) 0.6145(6) 0.0606(15) Uani 1 1 d . . .
H3 H 1.0226 0.4239 0.6076 0.073 Uiso 1 1 calc R . .
C14 C -0.0111(5) 0.0930(8) -0.1594(6) 0.073(2) Uani 1 1 d . . .
H14 H -0.0971 0.0695 -0.2186 0.087 Uiso 1 1 calc R . .
C21 C 0.7250(6) 0.3226(6) 0.1570(6) 0.0625(15) Uani 1 1 d . . .
H21A H 0.7969 0.3750 0.2276 0.075 Uiso 1 1 calc R . .
H21B H 0.7678 0.2601 0.1159 0.075 Uiso 1 1 calc R . .
C22 C 0.6757(8) 0.4105(7) 0.0671(6) 0.084(2) Uani 1 1 d . . .
H22A H 0.6198 0.4634 0.1011 0.126 Uiso 1 1 calc R . .
H22B H 0.6208 0.3586 -0.0110 0.126 Uiso 1 1 calc R . .
H22C H 0.7550 0.4659 0.0536 0.126 Uiso 1 1 calc R . .
C15 C 0.0082(6) 0.1908(8) -0.0610(6) 0.077(2) Uani 1 1 d . . .
H15 H -0.0656 0.2306 -0.0515 0.093 Uiso 1 1 calc R . .
O1 O 0.6495(3) 0.1191(3) 0.4766(3) 0.0357(7) Uani 1 1 d . . .

loop_
_atom_site_aniso_label
_atom_site_aniso_U_11
_atom_site_aniso_U_22
_atom_site_aniso_U_33
_atom_site_aniso_U_23
_atom_site_aniso_U_13
_atom_site_aniso_U_12
Mn1 0.0238(4) 0.0245(4) 0.0281(4) -0.0035(3) 0.0053(3) -0.0013(3)
Mn2 0.0247(4) 0.0276(5) 0.0263(4) -0.0043(3) 0.0022(3) 0.0013(4)
N2 0.0253(16) 0.0296(18) 0.0314(18) -0.0008(14) 0.0031(13) -0.0035(15)
O3 0.0316(15) 0.0433(18) 0.0325(16) -0.0067(13) -0.0003(12) 0.0077(14)
N1 0.0252(16) 0.0336(19) 0.0339(18) -0.0008(15) 0.0082(14) 0.0003(15)
N3 0.037(2) 0.049(2) 0.035(2) 0.0019(17) 0.0072(16) 0.0115(18)
N4 0.0234(16) 0.0342(19) 0.0365(19) 0.0027(16) 0.0048(14) -0.0001(15)
N5 0.051(2) 0.040(2) 0.037(2) -0.0008(17) 0.0157(18) 0.002(2)
O2 0.0426(17) 0.0270(15) 0.054(2) -0.0057(14) 0.0201(15) 0.0002(14)
O4 0.050(2) 0.0422(19) 0.0485(19) -0.0052(15) 0.0082(16) 0.0164(17)
C19 0.050(3) 0.036(2) 0.043(3) -0.006(2) 0.003(2) 0.007(2)
C20 0.040(2) 0.032(2) 0.035(2) -0.0077(18) -0.0013(19) -0.003(2)
C9 0.033(2) 0.036(2) 0.038(2) -0.0017(19) 0.0145(18) 0.0001(19)
C13 0.025(2) 0.069(4) 0.045(3) -0.006(3) -0.0003(19) -0.002(2)
C18 0.040(2) 0.028(2) 0.040(2) 0.0037(18) 0.0135(19) 0.0087(19)
C12 0.027(2) 0.039(2) 0.040(2) 0.006(2) 0.0063(18) 0.0028(19)
C16 0.047(3) 0.072(4) 0.069(4) -0.007(3) 0.014(3) 0.021(3)
C17 0.032(2) 0.044(3) 0.039(2) 0.004(2) 0.0077(18) 0.005(2)
C8 0.049(3) 0.040(3) 0.060(3) -0.008(2) 0.029(3) -0.001(2)
C7 0.035(2) 0.0216(19) 0.034(2) 0.0029(16) 0.0068(17) 0.0056(18)
C1 0.027(2) 0.028(2) 0.042(2) 0.0039(18) 0.0030(17) 0.0018(18)
C6 0.033(2) 0.024(2) 0.043(2) -0.0006(18) 0.0018(18) 0.0002(18)
C2 0.032(2) 0.043(3) 0.063(3) 0.004(2) 0.014(2) -0.002(2)
C5 0.043(3) 0.031(2) 0.066(3) -0.012(2) 0.016(2) -0.002(2)
C10 0.031(2) 0.052(3) 0.064(3) 0.002(3) 0.013(2) 0.008(2)
C11 0.059(4) 0.090(5) 0.070(4) 0.028(4) 0.018(3) 0.032(4)
C4 0.041(3) 0.039(3) 0.096(5) -0.018(3) 0.009(3) -0.013(3)
C3 0.032(2) 0.047(3) 0.093(4) -0.007(3) 0.020(3) -0.012(2)
C14 0.026(2) 0.113(6) 0.066(4) -0.008(4) 0.001(2) 0.010(3)
C21 0.045(3) 0.055(3) 0.071(4) -0.008(3) 0.013(3) -0.019(3)
C22 0.110(6) 0.053(4) 0.068(4) 0.002(3) 0.023(4) -0.034(4)
C15 0.037(3) 0.110(6) 0.079(4) -0.005(4) 0.009(3) 0.026(4)
O1 0.0290(15) 0.0342(16) 0.0382(16) -0.0034(13) 0.0105(12) -0.0057(13)

loop_
_atom_type_symbol
_atom_type_description
_atom_type_scat_dispersion_real
_atom_type_scat_dispersion_imag
_atom_type_scat_source
C C 0.0033 0.0016 'International Tables Vol C Tables 4.2.6.8 and 6.1.1.4'
H H 0.0000 0.0000 'International Tables Vol C Tables 4.2.6.8 and 6.1.1.4'
N N 0.0061 0.0033 'International Tables Vol C Tables 4.2.6.8 and 6.1.1.4'
O O 0.0106 0.0060 'International Tables Vol C Tables 4.2.6.8 and 6.1.1.4'
Mn Mn 0.3368 0.7283 'International Tables Vol C Tables 4.2.6.8 and 6.1.1.4'

loop_
_geom_angle_atom_site_label_1
_geom_angle_atom_site_label_2
_geom_angle_atom_site_label_3
_geom_angle
_geom_angle_site_symmetry_1
_geom_angle_site_symmetry_3
_geom_angle_publ_flag
O1 Mn1 O1 180.0 . 2_656 ?
O1 Mn1 N1 91.12(14) . 2_656 ?
O1 Mn1 N1 88.88(14) 2_656 2_656 ?
O1 Mn1 N1 88.88(14) . . ?
O1 Mn1 N1 91.12(14) 2_656 . ?
N1 Mn1 N1 180.000(1) 2_656 . ?
O1 Mn1 N3 89.49(14) . 2_656 ?
O1 Mn1 N3 90.51(14) 2_656 2_656 ?
N1 Mn1 N3 92.89(14) 2_656 2_656 ?
N1 Mn1 N3 87.11(14) . 2_656 ?
O1 Mn1 N3 90.51(14) . . ?
O1 Mn1 N3 89.49(14) 2_656 . ?
N1 Mn1 N3 87.11(14) 2_656 . ?
N1 Mn1 N3 92.89(14) . . ?
N3 Mn1 N3 180.0 2_656 . ?
O3 Mn2 O3 180.0(2) 2_655 . ?
O3 Mn2 N2 89.91(13) 2_655 2_655 ?
O3 Mn2 N2 90.09(13) . 2_655 ?
O3 Mn2 N2 90.09(13) 2_655 . ?
O3 Mn2 N2 89.91(13) . . ?
N2 Mn2 N2 180.0(2) 2_655 . ?
O3 Mn2 N5 89.10(15) 2_655 2_655 ?
O3 Mn2 N5 90.90(15) . 2_655 ?
N2 Mn2 N5 87.08(14) 2_655 2_655 ?
N2 Mn2 N5 92.92(14) . 2_655 ?
O3 Mn2 N5 90.90(15) 2_655 . ?
O3 Mn2 N5 89.10(15) . . ?
N2 Mn2 N5 92.92(14) 2_655 . ?
N2 Mn2 N5 87.08(14) . . ?
N5 Mn2 N5 180.00(12) 2_655 . ?
C18 N2 C20 108.4(4) . . ?
C18 N2 Mn2 125.1(3) . . ?
C20 N2 Mn2 125.8(3) . . ?
C12 O3 Mn2 129.5(3) . . ?
C7 N1 C9 108.8(3) . . ?
C7 N1 Mn1 124.5(3) . . ?
C9 N1 Mn1 125.7(3) . . ?
N4 N3 Mn1 120.5(3) . . ?
N5 N4 N3 179.2(4) . . ?
N4 N5 Mn2 118.3(3) . . ?
C7 O2 C8 105.8(3) . . ?
C18 O4 C19 106.7(3) . . ?
O4 C19 C20 104.1(4) . . ?
O4 C19 H19A 110.9 . . ?
C20 C19 H19A 110.9 . . ?
O4 C19 H19B 110.9 . . ?
C20 C19 H19B 110.9 . . ?
H19A C19 H19B 109.0 . . ?
N2 C20 C21 111.1(4) . . ?
N2 C20 C19 102.0(4) . . ?
C21 C20 C19 114.7(4) . . ?
N2 C20 H20 109.6 . . ?
C21 C20 H20 109.6 . . ?
C19 C20 H20 109.6 . . ?
N1 C9 C8 101.4(4) . . ?
N1 C9 C10 110.7(3) . . ?
C8 C9 C10 116.3(4) . . ?
N1 C9 H9 109.4 . . ?
C8 C9 H9 109.4 . . ?
C10 C9 H9 109.4 . . ?
C14 C13 C12 119.8(5) . . ?
C14 C13 H13 120.1 . . ?
C12 C13 H13 120.1 . . ?
N2 C18 O4 116.8(4) . . ?
N2 C18 C17 126.2(4) . . ?
O4 C18 C17 117.0(4) . . ?
O3 C12 C17 124.2(4) . . ?
O3 C12 C13 117.2(4) . . ?
C17 C12 C13 118.7(4) . . ?
C15 C16 C17 120.5(6) . . ?
C15 C16 H16 119.8 . . ?
C17 C16 H16 119.8 . . ?
C12 C17 C16 119.8(4) . . ?
C12 C17 C18 120.7(4) . . ?
C16 C17 C18 119.5(5) . . ?
O2 C8 C9 106.2(3) . . ?
O2 C8 H8A 110.5 . . ?
C9 C8 H8A 110.5 . . ?
O2 C8 H8B 110.5 . . ?
C9 C8 H8B 110.5 . . ?
H8A C8 H8B 108.7 . . ?
N1 C7 O2 116.2(4) . . ?
N1 C7 C6 126.4(4) . . ?
O2 C7 C6 117.4(4) . . ?
O1 C1 C2 119.0(4) . . ?
O1 C1 C6 123.6(4) . . ?
C2 C1 C6 117.4(4) . . ?
C5 C6 C1 119.7(4) . . ?
C5 C6 C7 119.8(4) . . ?
C1 C6 C7 120.5(4) . . ?
C3 C2 C1 121.5(5) . . ?
C3 C2 H2 119.2 . . ?
C1 C2 H2 119.2 . . ?
C4 C5 C6 121.7(5) . . ?
C4 C5 H5 119.1 . . ?
C6 C5 H5 119.1 . . ?
C11 C10 C9 114.1(5) . . ?
C11 C10 H10A 108.7 . . ?
C9 C10 H10A 108.7 . . ?
C11 C10 H10B 108.7 . . ?
C9 C10 H10B 108.7 . . ?
H10A C10 H10B 107.6 . . ?
C10 C11 H11A 109.5 . . ?
C10 C11 H11B 109.5 . . ?
H11A C11 H11B 109.5 . . ?
C10 C11 H11C 109.5 . . ?
H11A C11 H11C 109.5 . . ?
H11B C11 H11C 109.5 . . ?
C5 C4 C3 118.4(5) . . ?
C5 C4 H4 120.8 . . ?
C3 C4 H4 120.8 . . ?
C2 C3 C4 121.2(5) . . ?
C2 C3 H3 119.4 . . ?
C4 C3 H3 119.4 . . ?
C15 C14 C13 121.2(5) . . ?
C15 C14 H14 119.4 . . ?
C13 C14 H14 119.4 . . ?
C22 C21 C20 115.3(5) . . ?
C22 C21 H21A 108.4 . . ?
C20 C21 H21A 108.4 . . ?
C22 C21 H21B 108.4 . . ?
C20 C21 H21B 108.4 . . ?
H21A C21 H21B 107.5 . . ?
C21 C22 H22A 109.5 . . ?
C21 C22 H22B 109.5 . . ?
H22A C22 H22B 109.5 . . ?
C21 C22 H22C 109.5 . . ?
H22A C22 H22C 109.5 . . ?
H22B C22 H22C 109.5 . . ?
C14 C15 C16 120.0(5) . . ?
C14 C15 H15 120.0 . . ?
C16 C15 H15 120.0 . . ?
C1 O1 Mn1 128.4(3) . . ?

loop_
_geom_bond_atom_site_label_1
_geom_bond_atom_site_label_2
_geom_bond_distance
_geom_bond_site_symmetry_2
_geom_bond_publ_flag
Mn1 O1 1.882(3) . ?
Mn1 O1 1.882(3) 2_656 ?
Mn1 N1 2.010(4) 2_656 ?
Mn1 N1 2.010(4) . ?
Mn1 N3 2.279(4) 2_656 ?
Mn1 N3 2.279(4) . ?
Mn2 O3 1.865(3) 2_655 ?
Mn2 O3 1.865(3) . ?
Mn2 N2 2.004(4) 2_655 ?
Mn2 N2 2.004(4) . ?
Mn2 N5 2.316(4) 2_655 ?
Mn2 N5 2.316(4) . ?
N2 C18 1.279(5) . ?
N2 C20 1.487(5) . ?
O3 C12 1.334(5) . ?
N1 C7 1.292(6) . ?
N1 C9 1.495(5) . ?
N3 N4 1.188(5) . ?
N4 N5 1.175(5) . ?
O2 C7 1.340(5) . ?
O2 C8 1.457(6) . ?
O4 C18 1.336(5) . ?
O4 C19 1.458(6) . ?
C19 C20 1.536(7) . ?
C19 H19A 0.9700 . ?
C19 H19B 0.9700 . ?
C20 C21 1.535(7) . ?
C20 H20 0.9800 . ?
C9 C8 1.515(6) . ?
C9 C10 1.549(7) . ?
C9 H9 0.9800 . ?
C13 C14 1.392(8) . ?
C13 C12 1.413(6) . ?
C13 H13 0.9300 . ?
C18 C17 1.461(6) . ?
C12 C17 1.395(6) . ?
C16 C15 1.377(8) . ?
C16 C17 1.411(7) . ?
C16 H16 0.9300 . ?
C8 H8A 0.9700 . ?
C8 H8B 0.9700 . ?
C7 C6 1.444(6) . ?
C1 O1 1.315(5) . ?
C1 C2 1.399(6) . ?
C1 C6 1.418(6) . ?
C6 C5 1.406(7) . ?
C2 C3 1.375(8) . ?
C2 H2 0.9300 . ?
C5 C4 1.370(7) . ?
C5 H5 0.9300 . ?
C10 C11 1.506(9) . ?
C10 H10A 0.9700 . ?
C10 H10B 0.9700 . ?
C11 H11A 0.9600 . ?
C11 H11B 0.9600 . ?
C11 H11C 0.9600 . ?
C4 C3 1.393(8) . ?
C4 H4 0.9300 . ?
C3 H3 0.9300 . ?
C14 C15 1.365(9) . ?
C14 H14 0.9300 . ?
C21 C22 1.500(10) . ?
C21 H21A 0.9700 . ?
C21 H21B 0.9700 . ?
C22 H22A 0.9600 . ?
C22 H22B 0.9600 . ?
C22 H22C 0.9600 . ?
C15 H15 0.9300 . ?

loop_
_geom_torsion_atom_site_label_1
_geom_torsion_atom_site_label_2
_geom_torsion_atom_site_label_3
_geom_torsion_atom_site_label_4
_geom_torsion
_geom_torsion_site_symmetry_1
_geom_torsion_site_symmetry_2
_geom_torsion_site_symmetry_3
_geom_torsion_site_symmetry_4
_geom_torsion_publ_flag
O3 Mn2 N2 C18 -161.1(4) 2_655 . . . ?
O3 Mn2 N2 C18 18.9(4) . . . . ?
N5 Mn2 N2 C18 109.8(4) 2_655 . . . ?
N5 Mn2 N2 C18 -70.2(4) . . . . ?
O3 Mn2 N2 C20 8.6(3) 2_655 . . . ?
O3 Mn2 N2 C20 -171.4(3) . . . . ?
N5 Mn2 N2 C20 -80.5(3) 2_655 . . . ?
N5 Mn2 N2 C20 99.5(3) . . . . ?
N2 Mn2 O3 C12 157.1(4) 2_655 . . . ?
N2 Mn2 O3 C12 -22.9(4) . . . . ?
N5 Mn2 O3 C12 -115.8(4) 2_655 . . . ?
N5 Mn2 O3 C12 64.2(4) . . . . ?
O1 Mn1 N1 C7 -22.8(3) . . . . ?
O1 Mn1 N1 C7 157.2(3) 2_656 . . . ?
N3 Mn1 N1 C7 66.8(3) 2_656 . . . ?
N3 Mn1 N1 C7 -113.2(3) . . . . ?
O1 Mn1 N1 C9 169.6(3) . . . . ?
O1 Mn1 N1 C9 -10.4(3) 2_656 . . . ?
N3 Mn1 N1 C9 -100.9(3) 2_656 . . . ?
N3 Mn1 N1 C9 79.1(3) . . . . ?
O1 Mn1 N3 N4 83.0(4) . . . . ?
O1 Mn1 N3 N4 -97.0(4) 2_656 . . . ?
N1 Mn1 N3 N4 -8.1(4) 2_656 . . . ?
N1 Mn1 N3 N4 171.9(4) . . . . ?
O3 Mn2 N5 N4 78.3(3) 2_655 . . . ?
O3 Mn2 N5 N4 -101.7(3) . . . . ?
N2 Mn2 N5 N4 168.3(3) 2_655 . . . ?
N2 Mn2 N5 N4 -11.7(3) . . . . ?
C18 O4 C19 C20 13.1(5) . . . . ?
C18 N2 C20 C21 -113.0(5) . . . . ?
Mn2 N2 C20 C21 75.9(5) . . . . ?
C18 N2 C20 C19 9.8(5) . . . . ?
Mn2 N2 C20 C19 -161.4(3) . . . . ?
O4 C19 C20 N2 -13.5(5) . . . . ?
O4 C19 C20 C21 106.7(5) . . . . ?
C7 N1 C9 C8 -6.7(4) . . . . ?
Mn1 N1 C9 C8 162.6(3) . . . . ?
C7 N1 C9 C10 117.4(4) . . . . ?
Mn1 N1 C9 C10 -73.4(5) . . . . ?
C20 N2 C18 O4 -1.7(5) . . . . ?
Mn2 N2 C18 O4 169.5(3) . . . . ?
C20 N2 C18 C17 178.9(4) . . . . ?
Mn2 N2 C18 C17 -9.8(6) . . . . ?
C19 O4 C18 N2 -7.8(5) . . . . ?
C19 O4 C18 C17 171.6(4) . . . . ?
Mn2 O3 C12 C17 17.2(6) . . . . ?
Mn2 O3 C12 C13 -163.7(4) . . . . ?
C14 C13 C12 O3 -177.0(5) . . . . ?
C14 C13 C12 C17 2.1(8) . . . . ?
O3 C12 C17 C16 178.5(5) . . . . ?
C13 C12 C17 C16 -0.5(7) . . . . ?
O3 C12 C17 C18 0.9(7) . . . . ?
C13 C12 C17 C18 -178.1(5) . . . . ?
C15 C16 C17 C12 0.1(9) . . . . ?
C15 C16 C17 C18 177.7(6) . . . . ?
N2 C18 C17 C12 -3.8(7) . . . . ?
O4 C18 C17 C12 176.9(4) . . . . ?
N2 C18 C17 C16 178.6(5) . . . . ?
O4 C18 C17 C16 -0.7(7) . . . . ?
C7 O2 C8 C9 -12.3(5) . . . . ?
N1 C9 C8 O2 11.3(5) . . . . ?
C10 C9 C8 O2 -108.8(5) . . . . ?
C9 N1 C7 O2 -1.1(5) . . . . ?
Mn1 N1 C7 O2 -170.5(3) . . . . ?
C9 N1 C7 C6 179.3(4) . . . . ?
Mn1 N1 C7 C6 9.8(6) . . . . ?
C8 O2 C7 N1 8.8(5) . . . . ?
C8 O2 C7 C6 -171.6(4) . . . . ?
O1 C1 C6 C5 -180.0(4) . . . . ?
C2 C1 C6 C5 -2.7(7) . . . . ?
O1 C1 C6 C7 0.8(6) . . . . ?
C2 C1 C6 C7 178.0(4) . . . . ?
N1 C7 C6 C5 -173.1(4) . . . . ?
O2 C7 C6 C5 7.3(6) . . . . ?
N1 C7 C6 C1 6.1(7) . . . . ?
O2 C7 C6 C1 -173.5(4) . . . . ?
O1 C1 C2 C3 -180.0(5) . . . . ?
C6 C1 C2 C3 2.7(7) . . . . ?
C1 C6 C5 C4 1.2(8) . . . . ?
C7 C6 C5 C4 -179.5(5) . . . . ?
N1 C9 C10 C11 -58.8(6) . . . . ?
C8 C9 C10 C11 56.2(6) . . . . ?
C6 C5 C4 C3 0.5(9) . . . . ?
C1 C2 C3 C4 -1.0(9) . . . . ?
C5 C4 C3 C2 -0.7(9) . . . . ?
C12 C13 C14 C15 -3.3(10) . . . . ?
N2 C20 C21 C22 56.1(6) . . . . ?
C19 C20 C21 C22 -59.0(6) . . . . ?
C13 C14 C15 C16 2.9(12) . . . . ?
C17 C16 C15 C14 -1.3(11) . . . . ?
C2 C1 O1 Mn1 157.4(3) . . . . ?
C6 C1 O1 Mn1 -25.4(6) . . . . ?
N1 Mn1 O1 C1 -149.0(3) 2_656 . . . ?
N1 Mn1 O1 C1 31.0(3) . . . . ?
N3 Mn1 O1 C1 -56.1(3) 2_656 . . . ?
N3 Mn1 O1 C1 123.9(3) . . . . ?
